data_1576648
loop_
_publ_author_name
'Kumar, Ashish'
'Kim, Dooyoung'
'Dunphy, Sean P.'
'Lewis, Erin N.'
'Figueroa, Joshua S.'
'Teets, Thomas S.'

_publ_section_title
;
 Steric augmentation of three-coordinate Cu(i) &#x3b2;-diketiminate
 isocyanide chromophores to achieve microsecond excited-state lifetime.
;
_journal_issue 15
_journal_name_full 'Chemical science'
_journal_page_first 7659
_journal_page_last 7666
_journal_paper_doi 10.1039/d5sc09786j
_journal_volume 17
_journal_year 2026
_chemical_formula_sum 'C67 H86 Cu N3'
_chemical_formula_weight 996.92
_space_group_crystal_system orthorhombic
_space_group_IT_number 19
_space_group_name_Hall 'P 2ac 2ab'
_space_group_name_H-M_alt 'P 21 21 21'
_atom_sites_solution_hydrogens geom
_audit_creation_method SHELXL-2018/3
_audit_update_record
;
2025-06-14 deposited with the CCDC.	2026-02-17 downloaded from the CCDC.
;
_cell_angle_alpha 90
_cell_angle_beta 90
_cell_angle_gamma 90
_cell_formula_units_Z 4
_cell_length_a 14.263(3)
_cell_length_b 18.014(4)
_cell_length_c 22.688(4)
_cell_measurement_reflns_used 9944
_cell_measurement_temperature 150(2)
_cell_measurement_theta_max 26.99
_cell_measurement_theta_min 2.26
_cell_volume 5829(2)
_computing_cell_refinement 'Bruker SAINT'
_computing_data_collection 'Bruker APEX2'
_computing_data_reduction 'Bruker SAINT'
_computing_molecular_graphics 'Bruker SHELXTL'
_computing_publication_material 'Bruker SHELXTL'
_computing_structure_refinement 'SHELXL-2018/3 (Sheldrick, 2018)'
_computing_structure_solution 'SHELXT 2018/2 (Sheldrick, 2018)'
_diffrn_ambient_temperature 150(2)
_diffrn_measured_fraction_theta_full 1.000
_diffrn_measured_fraction_theta_max 0.998
_diffrn_measurement_device_type 'Bruker APEX-II CCD'
_diffrn_measurement_method '\f and \w scans'
_diffrn_radiation_type MoK\a
_diffrn_radiation_wavelength 0.71073
_diffrn_reflns_av_R_equivalents 0.0238
_diffrn_reflns_av_unetI/netI 0.0382
_diffrn_reflns_Laue_measured_fraction_full 1.000
_diffrn_reflns_Laue_measured_fraction_max 0.998
_diffrn_reflns_limit_h_max 16
_diffrn_reflns_limit_h_min -18
_diffrn_reflns_limit_k_max 23
_diffrn_reflns_limit_k_min -23
_diffrn_reflns_limit_l_max 23
_diffrn_reflns_limit_l_min -29
_diffrn_reflns_number 35935
_diffrn_reflns_point_group_measured_fraction_full 0.998
_diffrn_reflns_point_group_measured_fraction_max 0.990
_diffrn_reflns_theta_full 25.242
_diffrn_reflns_theta_max 27.464
_diffrn_reflns_theta_min 1.443
_exptl_absorpt_coefficient_mu 0.416
_exptl_absorpt_correction_T_max 0.7456
_exptl_absorpt_correction_T_min 0.7182
_exptl_absorpt_correction_type multi-scan
_exptl_absorpt_process_details sadabs
_exptl_crystal_colour yellow
_exptl_crystal_density_diffrn 1.136
_exptl_crystal_description rock
_exptl_crystal_F_000 2152
_exptl_crystal_size_max 0.330
_exptl_crystal_size_mid 0.280
_exptl_crystal_size_min 0.200
_refine_diff_density_max 0.309
_refine_diff_density_min -0.214
_refine_diff_density_rms 0.040
_refine_ls_abs_structure_details
; 
 Flack x determined using 4809 quotients [(I+)-(I-)]/[(I+)+(I-)] 
 (Parsons, Flack and Wagner, Acta Cryst. B69 (2013) 249-259). 
;
_refine_ls_abs_structure_Flack 0.006(3)
_refine_ls_extinction_method none
_refine_ls_goodness_of_fit_ref 1.034
_refine_ls_hydrogen_treatment constr
_refine_ls_matrix_type full
_refine_ls_number_parameters 681
_refine_ls_number_reflns 13228
_refine_ls_number_restraints 165
_refine_ls_restrained_S_all 1.041
_refine_ls_R_factor_all 0.0399
_refine_ls_R_factor_gt 0.0335
_refine_ls_shift/su_max 0.001
_refine_ls_shift/su_mean 0.000
_refine_ls_structure_factor_coef Fsqd
_refine_ls_weighting_details 'w=1/[\s^2^(Fo^2^)+(0.0503P)^2^+0.3319P] where P=(Fo^2^+2Fc^2^)/3'
_refine_ls_weighting_scheme calc
_refine_ls_wR_factor_gt 0.0842
_refine_ls_wR_factor_ref 0.0892
_reflns_Friedel_coverage 0.812
_reflns_Friedel_fraction_full 0.995
_reflns_Friedel_fraction_max 0.981
_reflns_number_gt 11845
_reflns_number_total 13228
_reflns_threshold_expression 'I > 2\s(I)'
_cod_data_source_file d5sc09786j2.cif
_cod_data_source_block dipp-Ardipp2
_cod_depositor_comments 'Adding full bibliography for 1576646--1576653.cif.'
_cod_database_code 1576648
_shelx_shelxl_version_number 2018/3
_shelx_space_group_comment
; 
The symmetry employed for this shelxl refinement is uniquely defined 
by the following loop, which should always be used as a source of 
symmetry information in preference to the above space-group names. 
They are only intended as comments. 
;
_shelx_estimated_absorpt_t_min 0.875
_shelx_estimated_absorpt_t_max 0.921

loop_
_space_group_symop_operation_xyz
'x, y, z'
'-x+1/2, -y, z+1/2'
'-x, y+1/2, -z+1/2'
'x+1/2, -y+1/2, -z'

loop_
_atom_site_label
_atom_site_type_symbol
_atom_site_fract_x
_atom_site_fract_y
_atom_site_fract_z
_atom_site_U_iso_or_equiv
_atom_site_adp_type
_atom_site_occupancy
_atom_site_site_symmetry_order
_atom_site_calc_flag
_atom_site_refinement_flags_posn
_atom_site_refinement_flags_adp
_atom_site_refinement_flags_occupancy
_atom_site_disorder_assembly
_atom_site_disorder_group
Cu1 Cu 0.32549(2) 0.38644(2) 0.69132(2) 0.02464(8) Uani 1 1 d . . . . .
N1 N 0.44305(14) 0.38850(13) 0.73688(9) 0.0282(4) Uani 1 1 d . . . . .
N2 N 0.25974(15) 0.31455(11) 0.74205(9) 0.0257(4) Uani 1 1 d . . . . .
N3 N 0.25697(13) 0.47614(11) 0.58713(8) 0.0198(4) Uani 1 1 d . . . . .
C1 C 0.5504(2) 0.35059(19) 0.81620(14) 0.0467(7) Uani 1 1 d . . . . .
H1A H 0.601169 0.335164 0.789781 0.070 Uiso 1 1 calc R U . . .
H1B H 0.548434 0.317450 0.850433 0.070 Uiso 1 1 calc R U . . .
H1C H 0.561589 0.401616 0.829434 0.070 Uiso 1 1 calc R U . . .
C2 C 0.45781(19) 0.34679(15) 0.78368(11) 0.0309(6) Uani 1 1 d . . . . .
C3 C 0.39173(18) 0.29699(15) 0.80726(12) 0.0314(5) Uani 1 1 d . . . . .
H3A H 0.412733 0.268489 0.839918 0.038 Uiso 1 1 calc R U . . .
C4 C 0.29915(19) 0.28353(14) 0.78927(10) 0.0275(5) Uani 1 1 d . . . . .
C5 C 0.2425(2) 0.23216(16) 0.82796(12) 0.0366(6) Uani 1 1 d . . . . .
H5A H 0.187835 0.258767 0.843351 0.055 Uiso 1 1 calc R U . . .
H5B H 0.281433 0.215020 0.860863 0.055 Uiso 1 1 calc R U . . .
H5C H 0.221598 0.189360 0.804779 0.055 Uiso 1 1 calc R U . . .
C10 C 0.28573(17) 0.43934(14) 0.62654(10) 0.0233(5) Uani 1 1 d . . . . .
C11 C 0.51684(18) 0.43736(15) 0.71739(11) 0.0298(6) Uani 1 1 d . . . . .
C12 C 0.51668(19) 0.51200(16) 0.73585(13) 0.0366(6) Uani 1 1 d D U . . .
C13 C 0.5860(2) 0.55938(17) 0.71308(16) 0.0462(8) Uani 1 1 d . . . . .
H13A H 0.587132 0.609997 0.724819 0.055 Uiso 1 1 calc R U . . .
C14 C 0.6526(2) 0.53357(18) 0.67389(16) 0.0493(8) Uani 1 1 d . . . . .
H14A H 0.698101 0.566585 0.658094 0.059 Uiso 1 1 calc R U . . .
C15 C 0.6530(2) 0.46003(17) 0.65784(15) 0.0438(7) Uani 1 1 d . . . . .
H15A H 0.699589 0.442610 0.631322 0.053 Uiso 1 1 calc R U . . .
C16 C 0.58665(19) 0.41058(15) 0.67950(13) 0.0357(6) Uani 1 1 d D U . . .
C21 C 0.16426(19) 0.29517(13) 0.72939(10) 0.0266(5) Uani 1 1 d . . . . .
C22 C 0.09143(18) 0.34176(15) 0.74956(11) 0.0287(5) Uani 1 1 d . . . . .
C23 C -0.0005(2) 0.32404(17) 0.73372(12) 0.0350(6) Uani 1 1 d . . . . .
H23A H -0.050250 0.355521 0.745938 0.042 Uiso 1 1 calc R U . . .
C24 C -0.0205(2) 0.26156(18) 0.70060(12) 0.0395(7) Uani 1 1 d . . . . .
H24A H -0.083325 0.251037 0.689522 0.047 Uiso 1 1 calc R U . . .
C25 C 0.0517(2) 0.21412(16) 0.68352(12) 0.0371(6) Uani 1 1 d . . . . .
H25A H 0.036990 0.170095 0.662388 0.045 Uiso 1 1 calc R U . . .
C26 C 0.14516(19) 0.22999(14) 0.69685(11) 0.0307(5) Uani 1 1 d . . . . .
C31 C 0.39338(18) 0.50651(14) 0.49564(10) 0.0262(5) Uani 1 1 d . . . . .
C32 C 0.46893(19) 0.55415(16) 0.51029(11) 0.0327(6) Uani 1 1 d . . . . .
C33 C 0.5599(2) 0.5266(2) 0.50421(13) 0.0452(8) Uani 1 1 d . . . . .
H33A H 0.611647 0.557327 0.514156 0.054 Uiso 1 1 calc R U . . .
C34 C 0.5759(2) 0.4555(2) 0.48399(15) 0.0522(9) Uani 1 1 d . . . . .
H34A H 0.638436 0.438215 0.479517 0.063 Uiso 1 1 calc R U . . .
C35 C 0.5020(2) 0.40912(18) 0.47021(13) 0.0427(7) Uani 1 1 d . . . . .
H35A H 0.514302 0.360209 0.456578 0.051 Uiso 1 1 calc R U . . .
C36 C 0.40917(19) 0.43337(15) 0.47610(11) 0.0310(6) Uani 1 1 d . . . . .
C41 C 0.22921(17) 0.51939(13) 0.53952(10) 0.0213(5) Uani 1 1 d . . . . .
C42 C 0.29559(16) 0.53586(13) 0.49587(10) 0.0234(5) Uani 1 1 d . . . . .
C43 C 0.26511(19) 0.57984(15) 0.44841(11) 0.0303(6) Uani 1 1 d . . . . .
H43A H 0.308502 0.592584 0.418291 0.036 Uiso 1 1 calc R U . . .
C44 C 0.1738(2) 0.60509(15) 0.44431(11) 0.0338(5) Uani 1 1 d . . . . .
H44A H 0.154856 0.634417 0.411600 0.041 Uiso 1 1 calc R U . . .
C45 C 0.10997(19) 0.58734(14) 0.48825(12) 0.0305(6) Uani 1 1 d . . . . .
H45A H 0.047355 0.604948 0.485327 0.037 Uiso 1 1 calc R U . . .
C46 C 0.13576(17) 0.54424(13) 0.53657(10) 0.0223(5) Uani 1 1 d . . . . .
C51 C 0.06254(16) 0.52626(14) 0.58176(10) 0.0246(5) Uani 1 1 d . . . . .
C52 C 0.01409(18) 0.45830(14) 0.57798(11) 0.0285(5) Uani 1 1 d . . . . .
C53 C -0.05803(19) 0.44510(17) 0.61795(12) 0.0350(6) Uani 1 1 d . . . . .
H53A H -0.091016 0.399324 0.616462 0.042 Uiso 1 1 calc R U . . .
C54 C -0.08254(19) 0.49750(18) 0.65983(13) 0.0391(7) Uani 1 1 d . . . . .
H54A H -0.132297 0.487622 0.686534 0.047 Uiso 1 1 calc R U . . .
C55 C -0.0349(2) 0.56402(17) 0.66288(13) 0.0375(6) Uani 1 1 d . . . . .
H55A H -0.052592 0.599621 0.691699 0.045 Uiso 1 1 calc R U . . .
C56 C 0.03920(18) 0.58012(14) 0.62426(12) 0.0291(5) Uani 1 1 d . . . . .
C221 C 0.0354(2) 0.42768(19) 0.83201(15) 0.0459(7) Uani 1 1 d . . . . .
H22A H 0.018292 0.383506 0.854820 0.069 Uiso 1 1 calc R U . . .
H22B H 0.056911 0.466760 0.858843 0.069 Uiso 1 1 calc R U . . .
H22C H -0.019389 0.445293 0.810015 0.069 Uiso 1 1 calc R U . . .
C222 C 0.1134(2) 0.40827(15) 0.78921(11) 0.0329(6) Uani 1 1 d . . . . .
H22D H 0.169350 0.394440 0.813411 0.039 Uiso 1 1 calc R U . . .
C223 C 0.1405(2) 0.47680(17) 0.75348(13) 0.0452(8) Uani 1 1 d . . . . .
H22E H 0.190895 0.463957 0.725928 0.068 Uiso 1 1 calc R U . . .
H22F H 0.085884 0.494490 0.731366 0.068 Uiso 1 1 calc R U . . .
H22G H 0.162184 0.515957 0.780195 0.068 Uiso 1 1 calc R U . . .
C261 C 0.2552(3) 0.1994(2) 0.61404(15) 0.0555(9) Uani 1 1 d . . . . .
H26A H 0.306207 0.166414 0.601821 0.083 Uiso 1 1 calc R U . . .
H26B H 0.201990 0.193595 0.587078 0.083 Uiso 1 1 calc R U . . .
H26C H 0.276968 0.251000 0.613082 0.083 Uiso 1 1 calc R U . . .
C262 C 0.2244(2) 0.17952(16) 0.67677(12) 0.0378(7) Uani 1 1 d . . . . .
H26D H 0.279076 0.188678 0.703412 0.045 Uiso 1 1 calc R U . . .
C263 C 0.2001(3) 0.09693(17) 0.68090(16) 0.0544(9) Uani 1 1 d . . . . .
H26E H 0.253681 0.067346 0.667438 0.082 Uiso 1 1 calc R U . . .
H26F H 0.185617 0.084209 0.721894 0.082 Uiso 1 1 calc R U . . .
H26G H 0.145594 0.086362 0.656019 0.082 Uiso 1 1 calc R U . . .
C321 C 0.5337(3) 0.6862(2) 0.52519(17) 0.0613(10) Uani 1 1 d . . . . .
H32A H 0.516228 0.735089 0.540613 0.092 Uiso 1 1 calc R U . . .
H32B H 0.588072 0.667323 0.546970 0.092 Uiso 1 1 calc R U . . .
H32C H 0.549639 0.690540 0.483315 0.092 Uiso 1 1 calc R U . . .
C322 C 0.4510(2) 0.63230(16) 0.53255(13) 0.0379(7) Uani 1 1 d . . . . .
H32D H 0.397489 0.652804 0.509163 0.046 Uiso 1 1 calc R U . . .
C323 C 0.4203(3) 0.63135(19) 0.59731(14) 0.0515(8) Uani 1 1 d . . . . .
H32E H 0.409145 0.682308 0.610713 0.077 Uiso 1 1 calc R U . . .
H32F H 0.362489 0.602401 0.601248 0.077 Uiso 1 1 calc R U . . .
H32G H 0.469729 0.608751 0.621371 0.077 Uiso 1 1 calc R U . . .
C361 C 0.3439(3) 0.30143(17) 0.47327(15) 0.0525(9) Uani 1 1 d . . . . .
H36A H 0.289307 0.272373 0.460829 0.079 Uiso 1 1 calc R U . . .
H36B H 0.399849 0.283524 0.452595 0.079 Uiso 1 1 calc R U . . .
H36C H 0.352833 0.295950 0.515877 0.079 Uiso 1 1 calc R U . . .
C362 C 0.3280(2) 0.38316(15) 0.45847(11) 0.0361(6) Uani 1 1 d . . . . .
H36D H 0.271679 0.399869 0.481142 0.043 Uiso 1 1 calc R U . . .
C363 C 0.3054(3) 0.3926(2) 0.39311(14) 0.0584(9) Uani 1 1 d . . . . .
H36E H 0.253103 0.359983 0.382448 0.088 Uiso 1 1 calc R U . . .
H36F H 0.288040 0.444323 0.385365 0.088 Uiso 1 1 calc R U . . .
H36G H 0.360611 0.379559 0.369563 0.088 Uiso 1 1 calc R U . . .
C521 C 0.0762(2) 0.33022(18) 0.55681(15) 0.0486(8) Uani 1 1 d . . . . .
H52A H 0.089993 0.294955 0.525096 0.073 Uiso 1 1 calc R U . . .
H52B H 0.133849 0.341386 0.578540 0.073 Uiso 1 1 calc R U . . .
H52C H 0.029960 0.308465 0.583714 0.073 Uiso 1 1 calc R U . . .
C522 C 0.0369(2) 0.40127(15) 0.53062(12) 0.0357(6) Uani 1 1 d . . . . .
H52D H 0.086865 0.423126 0.504990 0.043 Uiso 1 1 calc R U . . .
C523 C -0.0476(2) 0.38487(19) 0.49120(13) 0.0480(7) Uani 1 1 d . . . . .
H52E H -0.071694 0.431426 0.474802 0.072 Uiso 1 1 calc R U . . .
H52F H -0.028442 0.351904 0.459014 0.072 Uiso 1 1 calc R U . . .
H52G H -0.096713 0.360759 0.514548 0.072 Uiso 1 1 calc R U . . .
C561 C 0.0272(2) 0.71968(17) 0.63108(15) 0.0475(8) Uani 1 1 d . . . . .
H56A H 0.064510 0.765179 0.634319 0.071 Uiso 1 1 calc R U . . .
H56B H -0.010211 0.721316 0.594873 0.071 Uiso 1 1 calc R U . . .
H56C H -0.014595 0.715627 0.665212 0.071 Uiso 1 1 calc R U . . .
C562 C 0.0923(2) 0.65274(15) 0.62927(13) 0.0340(6) Uani 1 1 d . . . . .
H56D H 0.132744 0.657646 0.593474 0.041 Uiso 1 1 calc R U . . .
C563 C 0.1564(2) 0.65237(18) 0.68298(16) 0.0510(8) Uani 1 1 d . . . . .
H56E H 0.190011 0.699744 0.685345 0.077 Uiso 1 1 calc R U . . .
H56F H 0.118835 0.645419 0.718703 0.077 Uiso 1 1 calc R U . . .
H56G H 0.201744 0.611710 0.679429 0.077 Uiso 1 1 calc R U . . .
C1S C 0.7380(2) 0.3802(2) 0.91514(17) 0.0547(9) Uani 1 1 d . . . . .
C2S C 0.7384(3) 0.3111(2) 0.9394(2) 0.0728(12) Uani 1 1 d . . . . .
H2SA H 0.758615 0.269499 0.917087 0.087 Uiso 1 1 calc R U . . .
C3S C 0.7075(3) 0.3018(3) 0.9998(3) 0.0819(14) Uani 1 1 d . . . . .
H3SA H 0.708566 0.254086 1.017632 0.098 Uiso 1 1 calc R U . . .
C4S C 0.6769(3) 0.3618(2) 1.03106(18) 0.0619(9) Uani 1 1 d . . . . .
H4SA H 0.657378 0.357263 1.070930 0.074 Uiso 1 1 calc R U . . .
C5S C 0.6755(3) 0.4285(2) 1.00286(18) 0.0647(10) Uani 1 1 d . . . . .
H5SA H 0.652614 0.470642 1.023568 0.078 Uiso 1 1 calc R U . . .
C7S C 0.7777(3) 0.3916(3) 0.8522(2) 0.0803(13) Uani 1 1 d . . . . .
H7S1 H 0.742185 0.430764 0.832188 0.120 Uiso 1 1 calc R U . . .
H7S2 H 0.772075 0.345187 0.829885 0.120 Uiso 1 1 calc R U . . .
H7S3 H 0.843805 0.405943 0.854681 0.120 Uiso 1 1 calc R U . . .
C56S C 0.7055(3) 0.4377(2) 0.94610(19) 0.0603(10) Uani 1 1 d . . . . .
H56H H 0.703178 0.485500 0.928505 0.072 Uiso 1 1 calc R U . . .
C122 C 0.4443(2) 0.54129(18) 0.77968(14) 0.0441(7) Uani 1 1 d D U . . .
H12X H 0.390022 0.506240 0.777647 0.053 Uiso 0.27(3) 1 calc R U P A 1
H12Y H 0.406759 0.497966 0.793917 0.053 Uiso 0.73(3) 1 calc R U P A 2
C121 C 0.475(2) 0.542(2) 0.8425(7) 0.079(6) Uani 0.27(3) 1 d D U P A 1
H12A H 0.424047 0.561491 0.867109 0.118 Uiso 0.27(3) 1 calc R U P A 1
H12B H 0.489962 0.491259 0.854920 0.118 Uiso 0.27(3) 1 calc R U P A 1
H12C H 0.530348 0.573482 0.846638 0.118 Uiso 0.27(3) 1 calc R U P A 1
C123 C 0.406(2) 0.6182(13) 0.7605(13) 0.060(5) Uani 0.27(3) 1 d D U P A 1
H12D H 0.386165 0.616024 0.719085 0.090 Uiso 0.27(3) 1 calc R U P A 1
H12E H 0.351577 0.631246 0.785090 0.090 Uiso 0.27(3) 1 calc R U P A 1
H12F H 0.454622 0.655859 0.765161 0.090 Uiso 0.27(3) 1 calc R U P A 1
C124 C 0.4925(7) 0.5767(9) 0.8340(4) 0.081(3) Uani 0.73(3) 1 d D U P A 2
H12G H 0.536026 0.540935 0.851523 0.121 Uiso 0.73(3) 1 calc R U P A 2
H12H H 0.527070 0.621105 0.821662 0.121 Uiso 0.73(3) 1 calc R U P A 2
H12I H 0.444819 0.590589 0.863073 0.121 Uiso 0.73(3) 1 calc R U P A 2
C125 C 0.3779(7) 0.5953(7) 0.7527(4) 0.059(2) Uani 0.73(3) 1 d D U P A 2
H12J H 0.333167 0.612318 0.782563 0.089 Uiso 0.73(3) 1 calc R U P A 2
H12K H 0.412984 0.637954 0.737358 0.089 Uiso 0.73(3) 1 calc R U P A 2
H12L H 0.343907 0.571302 0.720360 0.089 Uiso 0.73(3) 1 calc R U P A 2
C162 C 0.5913(2) 0.32820(18) 0.66350(15) 0.0481(7) Uani 1 1 d D U . . .
H16X H 0.566844 0.299671 0.698044 0.058 Uiso 0.27(3) 1 calc R U P A 1
H16Y H 0.548153 0.300537 0.690411 0.058 Uiso 0.73(3) 1 calc R U P A 2
C161 C 0.5218(16) 0.3155(9) 0.6113(7) 0.068(4) Uani 0.47(3) 1 d D U P B 1
H16A H 0.460221 0.335787 0.621696 0.102 Uiso 0.47(3) 1 calc R U P B 1
H16B H 0.545527 0.340647 0.576038 0.102 Uiso 0.47(3) 1 calc R U P B 1
H16C H 0.516097 0.262225 0.603531 0.102 Uiso 0.47(3) 1 calc R U P B 1
C163 C 0.6853(11) 0.2983(10) 0.6495(14) 0.085(4) Uani 0.47(3) 1 d D U P B 1
H16D H 0.680144 0.245415 0.639974 0.128 Uiso 0.47(3) 1 calc R U P B 1
H16E H 0.711396 0.325059 0.615675 0.128 Uiso 0.47(3) 1 calc R U P B 1
H16F H 0.726640 0.304663 0.683656 0.128 Uiso 0.47(3) 1 calc R U P B 1
C164 C 0.5635(16) 0.3114(9) 0.6013(5) 0.073(3) Uani 0.53(3) 1 d D U P B 2
H16G H 0.568143 0.257893 0.594238 0.110 Uiso 0.53(3) 1 calc R U P B 2
H16H H 0.498709 0.327674 0.594683 0.110 Uiso 0.53(3) 1 calc R U P B 2
H16I H 0.605270 0.337800 0.574111 0.110 Uiso 0.53(3) 1 calc R U P B 2
C165 C 0.6946(7) 0.2990(8) 0.6744(6) 0.055(2) Uani 0.53(3) 1 d D U P B 2
H16J H 0.713195 0.309801 0.715078 0.082 Uiso 0.53(3) 1 calc R U P B 2
H16K H 0.696722 0.245274 0.667715 0.082 Uiso 0.53(3) 1 calc R U P B 2
H16L H 0.737662 0.323823 0.647144 0.082 Uiso 0.53(3) 1 calc R U P B 2

loop_
_atom_site_aniso_label
_atom_site_aniso_U_11
_atom_site_aniso_U_22
_atom_site_aniso_U_33
_atom_site_aniso_U_23
_atom_site_aniso_U_13
_atom_site_aniso_U_12
Cu1 0.02455(14) 0.02743(15) 0.02195(13) 0.00335(12) -0.00300(12) -0.00339(13)
N1 0.0249(10) 0.0301(11) 0.0295(10) -0.0024(10) -0.0037(8) -0.0013(9)
N2 0.0265(11) 0.0257(10) 0.0248(10) 0.0044(8) -0.0009(8) -0.0024(9)
N3 0.0170(9) 0.0227(10) 0.0199(9) -0.0062(8) 0.0027(7) -0.0021(8)
C1 0.0367(16) 0.057(2) 0.0461(17) 0.0045(15) -0.0165(14) -0.0013(14)
C2 0.0287(13) 0.0350(15) 0.0290(12) -0.0047(11) -0.0059(11) 0.0061(11)
C3 0.0363(14) 0.0343(14) 0.0237(11) 0.0025(11) -0.0053(12) 0.0051(11)
C4 0.0344(14) 0.0260(13) 0.0221(11) -0.0008(10) 0.0007(10) 0.0025(10)
C5 0.0408(16) 0.0377(15) 0.0312(14) 0.0114(11) -0.0001(12) 0.0016(13)
C10 0.0201(11) 0.0253(12) 0.0246(12) -0.0010(10) 0.0010(9) -0.0042(10)
C11 0.0226(12) 0.0335(14) 0.0334(13) -0.0033(11) -0.0073(10) -0.0012(11)
C12 0.0260(13) 0.0367(15) 0.0470(15) -0.0080(12) -0.0063(11) 0.0003(11)
C13 0.0330(16) 0.0313(15) 0.074(2) -0.0111(14) -0.0062(15) -0.0055(13)
C14 0.0291(16) 0.0404(17) 0.078(2) -0.0004(16) 0.0056(15) -0.0118(13)
C15 0.0278(15) 0.0416(17) 0.0621(19) -0.0084(15) 0.0077(13) -0.0020(12)
C16 0.0283(13) 0.0325(13) 0.0462(16) -0.0049(11) 0.0000(12) -0.0007(10)
C21 0.0289(13) 0.0274(12) 0.0234(11) 0.0065(9) -0.0014(10) -0.0049(11)
C22 0.0305(14) 0.0293(13) 0.0263(12) 0.0089(10) 0.0017(10) -0.0026(11)
C23 0.0288(14) 0.0441(17) 0.0321(14) 0.0083(12) 0.0042(11) 0.0024(12)
C24 0.0311(14) 0.0535(18) 0.0338(15) 0.0085(13) -0.0032(12) -0.0118(13)
C25 0.0386(15) 0.0400(15) 0.0328(14) -0.0013(12) -0.0020(12) -0.0107(12)
C26 0.0342(13) 0.0319(13) 0.0262(12) 0.0043(11) -0.0002(10) -0.0051(11)
C31 0.0249(12) 0.0346(14) 0.0191(11) 0.0013(10) 0.0050(9) 0.0005(10)
C32 0.0274(13) 0.0460(17) 0.0248(12) 0.0014(11) 0.0056(11) -0.0047(12)
C33 0.0252(14) 0.066(2) 0.0440(17) -0.0034(16) 0.0054(13) -0.0065(14)
C34 0.0258(15) 0.078(3) 0.0531(19) -0.0009(18) 0.0083(14) 0.0133(15)
C35 0.0385(17) 0.0499(19) 0.0398(16) -0.0056(13) 0.0070(13) 0.0132(14)
C36 0.0298(14) 0.0359(15) 0.0274(13) -0.0002(11) 0.0051(11) 0.0043(11)
C41 0.0247(12) 0.0190(11) 0.0202(11) -0.0013(9) 0.0009(9) -0.0016(9)
C42 0.0245(12) 0.0229(12) 0.0228(11) -0.0031(9) 0.0013(9) -0.0022(9)
C43 0.0336(14) 0.0335(14) 0.0239(12) 0.0053(10) 0.0044(11) -0.0034(11)
C44 0.0364(13) 0.0333(14) 0.0317(12) 0.0084(11) -0.0008(12) 0.0027(14)
C45 0.0275(13) 0.0294(13) 0.0347(13) 0.0041(11) -0.0015(11) 0.0035(10)
C46 0.0234(12) 0.0187(11) 0.0247(11) -0.0022(9) 0.0007(9) -0.0020(9)
C51 0.0184(11) 0.0274(13) 0.0282(12) 0.0028(10) 0.0012(9) 0.0022(9)
C52 0.0272(13) 0.0289(13) 0.0296(13) 0.0022(10) -0.0013(11) -0.0020(10)
C53 0.0273(14) 0.0384(16) 0.0392(15) 0.0026(12) 0.0007(11) -0.0086(12)
C54 0.0240(13) 0.0531(19) 0.0402(15) 0.0051(13) 0.0092(12) 0.0000(13)
C55 0.0317(14) 0.0405(16) 0.0404(15) -0.0050(13) 0.0108(12) 0.0049(12)
C56 0.0236(13) 0.0291(14) 0.0344(13) -0.0026(11) 0.0046(11) 0.0032(10)
C221 0.0448(18) 0.0450(18) 0.0479(17) -0.0032(14) 0.0111(14) -0.0048(14)
C222 0.0365(15) 0.0313(14) 0.0309(13) 0.0021(10) 0.0007(11) -0.0002(11)
C223 0.057(2) 0.0363(16) 0.0421(16) 0.0000(13) 0.0050(14) -0.0098(14)
C261 0.060(2) 0.056(2) 0.0506(19) -0.0010(16) 0.0185(17) 0.0100(18)
C262 0.0404(16) 0.0358(15) 0.0372(15) -0.0078(12) -0.0020(12) -0.0018(12)
C263 0.061(2) 0.0385(18) 0.063(2) -0.0039(15) 0.0011(17) -0.0004(15)
C321 0.060(2) 0.062(2) 0.063(2) -0.0031(18) 0.0110(19) -0.0290(19)
C322 0.0326(15) 0.0401(17) 0.0411(15) -0.0034(12) 0.0001(12) -0.0107(12)
C323 0.055(2) 0.051(2) 0.0483(17) -0.0138(15) 0.0114(15) -0.0134(16)
C361 0.064(2) 0.0346(16) 0.059(2) 0.0015(14) 0.0011(18) 0.0045(15)
C362 0.0387(14) 0.0308(13) 0.0389(13) -0.0071(12) 0.0003(13) 0.0049(14)
C363 0.082(3) 0.0451(18) 0.0481(18) -0.0038(15) -0.0206(17) -0.0050(19)
C521 0.053(2) 0.0398(17) 0.0534(19) -0.0115(14) -0.0123(16) 0.0046(15)
C522 0.0390(15) 0.0315(15) 0.0368(14) -0.0035(11) 0.0049(12) -0.0098(12)
C523 0.065(2) 0.0387(16) 0.0400(15) -0.0019(15) -0.0156(15) 0.0013(16)
C561 0.0495(19) 0.0316(16) 0.062(2) -0.0076(14) -0.0083(16) 0.0048(14)
C562 0.0372(15) 0.0254(13) 0.0394(15) -0.0073(11) 0.0064(12) 0.0003(12)
C563 0.0424(18) 0.0368(16) 0.074(2) -0.0017(16) -0.0125(17) -0.0063(13)
C1S 0.0288(15) 0.056(2) 0.079(2) -0.0030(19) -0.0110(16) -0.0054(16)
C2S 0.050(2) 0.057(2) 0.111(4) -0.027(2) -0.005(2) 0.0061(19)
C3S 0.063(3) 0.070(3) 0.113(4) 0.012(3) -0.012(3) -0.007(2)
C4S 0.0406(18) 0.076(3) 0.070(2) 0.010(2) 0.0004(19) 0.0093(19)
C5S 0.050(2) 0.073(3) 0.071(2) 0.006(2) -0.004(2) 0.008(2)
C7S 0.046(2) 0.092(3) 0.102(3) -0.010(3) -0.002(2) -0.005(2)
C56S 0.046(2) 0.062(2) 0.073(2) 0.003(2) -0.0066(18) 0.0046(17)
C122 0.0423(17) 0.0425(17) 0.0475(16) -0.0122(13) 0.0014(13) 0.0021(13)
C121 0.093(12) 0.101(15) 0.042(3) 0.007(8) 0.004(5) 0.028(12)
C123 0.044(11) 0.074(8) 0.062(10) 0.007(8) 0.015(8) 0.029(8)
C124 0.075(5) 0.111(8) 0.058(4) -0.040(4) -0.021(3) 0.027(5)
C125 0.043(4) 0.082(5) 0.051(3) -0.010(3) 0.001(2) 0.024(4)
C162 0.0562(18) 0.0356(15) 0.0525(17) -0.0105(14) 0.0118(15) -0.0029(14)
C161 0.108(9) 0.046(5) 0.050(5) -0.026(4) -0.003(5) 0.002(7)
C163 0.081(5) 0.058(5) 0.117(13) -0.021(9) 0.031(6) 0.022(5)
C164 0.098(9) 0.060(5) 0.063(4) -0.024(4) -0.008(5) -0.004(7)
C165 0.067(3) 0.038(3) 0.060(6) -0.012(4) 0.015(4) 0.015(3)

loop_
_atom_type_symbol
_atom_type_description
_atom_type_scat_dispersion_real
_atom_type_scat_dispersion_imag
_atom_type_scat_source
C C 0.0033 0.0016 'International Tables Vol C Tables 4.2.6.8 and 6.1.1.4'
H H 0.0000 0.0000 'International Tables Vol C Tables 4.2.6.8 and 6.1.1.4'
N N 0.0061 0.0033 'International Tables Vol C Tables 4.2.6.8 and 6.1.1.4'
Cu Cu 0.3201 1.2651 'International Tables Vol C Tables 4.2.6.8 and 6.1.1.4'

loop_
_geom_angle_atom_site_label_1
_geom_angle_atom_site_label_2
_geom_angle_atom_site_label_3
_geom_angle
_geom_angle_site_symmetry_1
_geom_angle_site_symmetry_3
_geom_angle_publ_flag
C10 Cu1 N1 132.16(10) . . ?
C10 Cu1 N2 131.30(10) . . ?
N1 Cu1 N2 96.38(9) . . ?
C2 N1 C11 118.6(2) . . ?
C2 N1 Cu1 123.23(18) . . ?
C11 N1 Cu1 118.17(16) . . ?
C4 N2 C21 117.3(2) . . ?
C4 N2 Cu1 122.99(18) . . ?
C21 N2 Cu1 119.65(15) . . ?
C10 N3 C41 176.3(2) . . ?
N1 C2 C3 124.3(2) . . ?
N1 C2 C1 120.4(3) . . ?
C3 C2 C1 115.3(2) . . ?
C4 C3 C2 129.1(2) . . ?
N2 C4 C3 123.9(2) . . ?
N2 C4 C5 119.9(2) . . ?
C3 C4 C5 116.1(2) . . ?
N3 C10 Cu1 175.9(2) . . ?
C16 C11 C12 120.8(3) . . ?
C16 C11 N1 119.8(2) . . ?
C12 C11 N1 119.4(2) . . ?
C13 C12 C11 118.0(3) . . ?
C13 C12 C122 120.4(3) . . ?
C11 C12 C122 121.6(3) . . ?
C14 C13 C12 121.1(3) . . ?
C15 C14 C13 119.8(3) . . ?
C14 C15 C16 121.5(3) . . ?
C15 C16 C11 118.7(3) . . ?
C15 C16 C162 120.6(3) . . ?
C11 C16 C162 120.7(3) . . ?
C22 C21 C26 121.4(2) . . ?
C22 C21 N2 119.3(2) . . ?
C26 C21 N2 119.3(2) . . ?
C23 C22 C21 118.1(2) . . ?
C23 C22 C222 121.5(2) . . ?
C21 C22 C222 120.3(2) . . ?
C24 C23 C22 121.3(3) . . ?
C23 C24 C25 119.9(3) . . ?
C24 C25 C26 121.3(3) . . ?
C25 C26 C21 117.8(3) . . ?
C25 C26 C262 121.5(2) . . ?
C21 C26 C262 120.7(2) . . ?
C36 C31 C32 121.2(2) . . ?
C36 C31 C42 118.8(2) . . ?
C32 C31 C42 119.7(2) . . ?
C33 C32 C31 117.9(3) . . ?
C33 C32 C322 121.3(3) . . ?
C31 C32 C322 120.8(2) . . ?
C34 C33 C32 121.1(3) . . ?
C33 C34 C35 120.7(3) . . ?
C34 C35 C36 120.8(3) . . ?
C35 C36 C31 118.2(3) . . ?
C35 C36 C362 120.6(3) . . ?
C31 C36 C362 121.1(2) . . ?
N3 C41 C42 118.4(2) . . ?
N3 C41 C46 119.0(2) . . ?
C42 C41 C46 122.6(2) . . ?
C41 C42 C43 116.9(2) . . ?
C41 C42 C31 124.0(2) . . ?
C43 C42 C31 119.1(2) . . ?
C44 C43 C42 121.9(2) . . ?
C43 C44 C45 119.6(2) . . ?
C44 C45 C46 121.4(2) . . ?
C45 C46 C41 117.7(2) . . ?
C45 C46 C51 118.3(2) . . ?
C41 C46 C51 124.0(2) . . ?
C56 C51 C52 121.7(2) . . ?
C56 C51 C46 119.0(2) . . ?
C52 C51 C46 119.2(2) . . ?
C53 C52 C51 118.1(2) . . ?
C53 C52 C522 120.2(2) . . ?
C51 C52 C522 121.6(2) . . ?
C54 C53 C52 121.2(3) . . ?
C55 C54 C53 120.2(3) . . ?
C54 C55 C56 121.3(3) . . ?
C55 C56 C51 117.6(2) . . ?
C55 C56 C562 120.5(2) . . ?
C51 C56 C562 121.9(2) . . ?
C221 C222 C223 109.8(2) . . ?
C221 C222 C22 114.0(2) . . ?
C223 C222 C22 111.9(2) . . ?
C26 C262 C263 113.2(3) . . ?
C26 C262 C261 110.6(3) . . ?
C263 C262 C261 110.4(3) . . ?
C32 C322 C323 110.9(2) . . ?
C32 C322 C321 114.9(3) . . ?
C323 C322 C321 109.3(3) . . ?
C36 C362 C363 110.4(3) . . ?
C36 C362 C361 113.7(3) . . ?
C363 C362 C361 110.6(2) . . ?
C521 C522 C52 111.8(2) . . ?
C521 C522 C523 110.9(2) . . ?
C52 C522 C523 112.0(2) . . ?
C56 C562 C561 112.4(2) . . ?
C56 C562 C563 110.9(2) . . ?
C561 C562 C563 110.4(2) . . ?
C56S C1S C2S 119.8(4) . . ?
C56S C1S C7S 120.6(4) . . ?
C2S C1S C7S 119.5(4) . . ?
C1S C2S C3S 119.2(4) . . ?
C4S C3S C2S 119.8(4) . . ?
C5S C4S C3S 117.4(4) . . ?
C4S C5S C56S 123.0(4) . . ?
C1S C56S C5S 120.7(4) . . ?
C121 C122 C12 115.4(12) . . ?
C125 C122 C12 112.8(4) . . ?
C125 C122 C124 109.9(5) . . ?
C12 C122 C124 111.1(5) . . ?
C121 C122 C123 111.4(12) . . ?
C12 C122 C123 111.4(10) . . ?
C163 C162 C16 116.3(8) . . ?
C164 C162 C16 114.1(7) . . ?
C163 C162 C161 111.1(8) . . ?
C16 C162 C161 107.1(6) . . ?
C164 C162 C165 109.1(7) . . ?
C16 C162 C165 109.0(6) . . ?

loop_
_geom_bond_atom_site_label_1
_geom_bond_atom_site_label_2
_geom_bond_distance
_geom_bond_site_symmetry_2
_geom_bond_publ_flag
Cu1 C10 1.841(2) . ?
Cu1 N1 1.970(2) . ?
Cu1 N2 1.970(2) . ?
N1 C2 1.318(3) . ?
N1 C11 1.442(3) . ?
N2 C4 1.333(3) . ?
N2 C21 1.435(3) . ?
N3 C10 1.186(3) . ?
N3 C41 1.389(3) . ?
C1 C2 1.515(4) . ?
C2 C3 1.407(4) . ?
C3 C4 1.403(4) . ?
C4 C5 1.509(4) . ?
C11 C16 1.401(4) . ?
C11 C12 1.408(4) . ?
C12 C13 1.405(4) . ?
C12 C122 1.527(4) . ?
C13 C14 1.382(4) . ?
C14 C15 1.374(4) . ?
C15 C16 1.389(4) . ?
C16 C162 1.529(4) . ?
C21 C22 1.412(4) . ?
C21 C26 1.414(4) . ?
C22 C23 1.396(4) . ?
C22 C222 1.531(4) . ?
C23 C24 1.383(4) . ?
C24 C25 1.393(4) . ?
C25 C26 1.397(4) . ?
C26 C262 1.521(4) . ?
C31 C36 1.408(4) . ?
C31 C32 1.417(4) . ?
C31 C42 1.492(4) . ?
C32 C33 1.396(4) . ?
C32 C322 1.517(4) . ?
C33 C34 1.380(5) . ?
C34 C35 1.380(5) . ?
C35 C36 1.401(4) . ?
C36 C362 1.523(4) . ?
C41 C42 1.402(3) . ?
C41 C46 1.408(3) . ?
C42 C43 1.406(3) . ?
C43 C44 1.383(4) . ?
C44 C45 1.387(4) . ?
C45 C46 1.393(3) . ?
C46 C51 1.499(3) . ?
C51 C56 1.408(3) . ?
C51 C52 1.409(4) . ?
C52 C53 1.392(4) . ?
C52 C522 1.522(4) . ?
C53 C54 1.384(4) . ?
C54 C55 1.379(4) . ?
C55 C56 1.403(4) . ?
C56 C562 1.516(4) . ?
C221 C222 1.518(4) . ?
C222 C223 1.527(4) . ?
C261 C262 1.532(4) . ?
C262 C263 1.530(4) . ?
C321 C322 1.537(4) . ?
C322 C323 1.533(4) . ?
C361 C362 1.527(4) . ?
C362 C363 1.527(4) . ?
C521 C522 1.518(4) . ?
C522 C523 1.530(4) . ?
C561 C562 1.523(4) . ?
C562 C563 1.524(4) . ?
C1S C56S 1.335(5) . ?
C1S C2S 1.361(6) . ?
C1S C7S 1.550(6) . ?
C2S C3S 1.449(7) . ?
C3S C4S 1.364(6) . ?
C4S C5S 1.362(5) . ?
C5S C56S 1.367(6) . ?
C122 C121 1.489(15) . ?
C122 C125 1.490(7) . ?
C122 C124 1.548(7) . ?
C122 C123 1.554(15) . ?
C162 C163 1.479(12) . ?
C162 C164 1.498(10) . ?
C162 C161 1.560(11) . ?
C162 C165 1.583(10) . ?
